data_7714789
loop_
_publ_author_name
'Sinitsa, Dmitry K.'
'Pylova, Ekaterina K.'
'Mironova, Olga A.'
'Bashirov, Denis A.'
'Ryadun, Alexey A.'
'Sukhikh, Taisiya S.'
'Konchenko, Sergey N.'

_publ_section_title
;
 Lanthanide complexes with a new luminescent iminophosphonamide ligand
 bearing phenylbenzothiazole substituents.
;
_journal_issue 5
_journal_name_full 'Dalton transactions (Cambridge, England : 2003)'
_journal_page_first 2181
_journal_page_last 2192
_journal_paper_doi 10.1039/d3dt03511e
_journal_volume 53
_journal_year 2024
_chemical_formula_moiety 'C76 H52 N8 P2 S4 Y, C38 H26 N4 P S2, 0.5(C4 H8 O), 1.5(C7 H8)'
_chemical_formula_sum 'C126.5 H94 N12 O0.5 P3 S6 Y'
_chemical_formula_weight 2164.31
_chemical_properties_physical Air-sensitive,Moisture-sensitive
_space_group_crystal_system monoclinic
_space_group_IT_number 14
_space_group_name_Hall '-P 2ybc'
_space_group_name_H-M_alt 'P 1 21/c 1'
_atom_sites_solution_hydrogens geom
_atom_sites_solution_primary dual
_audit_creation_date 2023-09-02
_audit_creation_method
;
Olex2 1.5
(compiled 2023.08.24 svn.re1ec1418 for OlexSys, GUI svn.r6817)
;
_audit_update_record
;
2023-09-02 deposited with the CCDC.	2023-12-20 downloaded from the CCDC.
;
_cell_angle_alpha 90
_cell_angle_beta 94.156(3)
_cell_angle_gamma 90
_cell_formula_units_Z 4
_cell_length_a 19.092(2)
_cell_length_b 14.6554(16)
_cell_length_c 38.107(4)
_cell_measurement_reflns_used 8485
_cell_measurement_temperature 150(2)
_cell_measurement_theta_max 20.38
_cell_measurement_theta_min 2.32
_cell_volume 10634(2)
_computing_cell_refinement 'Bruker SAINT'
_computing_data_collection 'Bruker APEX3'
_computing_data_reduction 'Bruker SAINT'
_computing_molecular_graphics 'Olex2 1.5 (Dolomanov et al., 2009)'
_computing_publication_material 'Olex2 1.5 (Dolomanov et al., 2009)'
_computing_structure_refinement 'SHELXL 2014/7 (Sheldrick, 2015)'
_computing_structure_solution 'SHELXT 2014/5 (Sheldrick, 2014)'
_diffrn_ambient_temperature 150(2)
_diffrn_detector PIXEL
_diffrn_detector_area_resol_mean 7.41
_diffrn_detector_type 'Bruker PHOTON III area detector'
_diffrn_measured_fraction_theta_full 0.991
_diffrn_measured_fraction_theta_max 0.991
_diffrn_measurement_device 'three-circle diffractometer'
_diffrn_measurement_device_type 'Bruker D8 Venture diffractometer'
_diffrn_measurement_method '\w and \f scans'
_diffrn_radiation_monochromator 'Incoatec HELIOS multilayer mirrors'
_diffrn_radiation_type MoK\a
_diffrn_radiation_wavelength 0.71073
_diffrn_reflns_av_R_equivalents 0.1600
_diffrn_reflns_av_unetI/netI 0.1473
_diffrn_reflns_Laue_measured_fraction_full 0.991
_diffrn_reflns_Laue_measured_fraction_max 0.991
_diffrn_reflns_limit_h_max 21
_diffrn_reflns_limit_h_min -22
_diffrn_reflns_limit_k_max 17
_diffrn_reflns_limit_k_min -17
_diffrn_reflns_limit_l_max 44
_diffrn_reflns_limit_l_min -39
_diffrn_reflns_number 94414
_diffrn_reflns_point_group_measured_fraction_full 0.991
_diffrn_reflns_point_group_measured_fraction_max 0.991
_diffrn_reflns_theta_full 24.802
_diffrn_reflns_theta_max 24.802
_diffrn_reflns_theta_min 1.811
_diffrn_source 'Incoatec IuS3.0 microfocus X-ray tube'
_diffrn_source_current 1.4
_diffrn_source_power 0.07
_diffrn_source_voltage 50.0
_exptl_absorpt_coefficient_mu 0.771
_exptl_absorpt_correction_T_max 0.7451
_exptl_absorpt_correction_T_min 0.5482
_exptl_absorpt_correction_type multi-scan
_exptl_absorpt_process_details
;
SADABS-2016/2 (Bruker,2016/2) was used for absorption correction.
wR2(int) was 0.1045 before and 0.0817 after correction.
The Ratio of minimum to maximum transmission is 0.7357.
The \l/2 correction factor is Not present.
;
_exptl_crystal_colour yellow
_exptl_crystal_colour_primary yellow
_exptl_crystal_density_diffrn 1.352
_exptl_crystal_description plate
_exptl_crystal_F_000 4484
_exptl_crystal_size_max 0.18
_exptl_crystal_size_mid 0.1
_exptl_crystal_size_min 0.05
_refine_diff_density_max 1.329
_refine_diff_density_min -1.102
_refine_diff_density_rms 0.099
_refine_ls_extinction_method none
_refine_ls_goodness_of_fit_ref 1.031
_refine_ls_hydrogen_treatment constr
_refine_ls_matrix_type full
_refine_ls_number_parameters 1280
_refine_ls_number_reflns 18182
_refine_ls_number_restraints 18
_refine_ls_restrained_S_all 1.034
_refine_ls_R_factor_all 0.1637
_refine_ls_R_factor_gt 0.0902
_refine_ls_shift/su_max 0.007
_refine_ls_shift/su_mean 0.000
_refine_ls_structure_factor_coef Fsqd
_refine_ls_weighting_details 'w=1/[\s^2^(Fo^2^)+(0.0584P)^2^+59.7991P] where P=(Fo^2^+2Fc^2^)/3'
_refine_ls_weighting_scheme calc
_refine_ls_wR_factor_gt 0.1956
_refine_ls_wR_factor_ref 0.2303
_reflns_Friedel_coverage 0.000
_reflns_number_gt 10454
_reflns_number_total 18182
_reflns_threshold_expression 'I > 2\s(I)'
_cod_data_source_file d3dt03511e2.cif
_cod_data_source_block ek95_1
_cod_depositor_comments 'Adding full bibliography for 7714787--7714793.cif.'
_cod_original_formula_sum 'C126.50 H94 N12 O0.50 P3 S6 Y'
_cod_database_code 7714789
_shelx_shelxl_version_number 2014/7
_shelx_space_group_comment
;
The symmetry employed for this shelxl refinement is uniquely defined
by the following loop, which should always be used as a source of
symmetry information in preference to the above space-group names.
They are only intended as comments.
;
_shelx_estimated_absorpt_t_max 0.962
_shelx_estimated_absorpt_t_min 0.874
_olex2_refinement_description
;
1. Fixed Uiso
 At 1.2 times of:
  All C(H) groups, All C(H,H) groups
 At 1.5 times of:
  All C(H,H,H) groups
2. Restrained distances
 C7S-C1S
 1.55 with sigma of 0.02
 C16S-C17S = C17S-C18S = C18S-C19S
 1.5 with sigma of 0.02
 O15S-C16S = O15S-C19S
 1.45 with sigma of 0.02
 C9S-C8S = C9S-C10S = C11S-C10S = C12S-C11S = C13S-C12S = C8S-C13S
 1.39 with sigma of 0.01
 C8S-C14S
 1.54 with sigma of 0.02
 C17S-C19S = C16S-C18S = C19S-C16S
 2.5 with sigma of 0.04
 O15S-C17S = O15S-C18S
 2.45 with sigma of 0.04
3. Uiso/Uaniso restraints and constraints
Uiso(C19S) = Uiso(O15S) = Uiso(C16S) = Uiso(C17S) = Uiso(C18S) = Uiso(C13S) =
Uiso(C8S) = Uiso(C9S) = Uiso(C14S) = Uiso(C10S) = Uiso(C12S) = Uiso(C11S)
4. Others
 Fixed Sof: O15S(0.5) C16S(0.5) H16A(0.5) H16B(0.5) C17S(0.5) H17A(0.5)
 H17B(0.5) C18S(0.5) H18A(0.5) H18B(0.5) C19S(0.5) H19A(0.5) H19B(0.5) C8S(0.5)
 C9S(0.5) H9S(0.5) C10S(0.5) H10S(0.5) C11S(0.5) H11S(0.5) C12S(0.5) H12S(0.5)
 C13S(0.5) H13S(0.5) C14S(0.5) H14A(0.5) H14B(0.5) H14C(0.5)
5.a Secondary CH2 refined with riding coordinates:
 C16S(H16A,H16B), C17S(H17A,H17B), C18S(H18A,H18B), C19S(H19A,H19B)
5.b Aromatic/amide H refined with riding coordinates:
 C1(H1), C6(H6), C8(H8), C10(H10), C12(H12), C18(H18), C19(H19), C21(H21),
 C23(H23), C24(H24), C25(H25), C33(H33), C35(H35), C37(H37), C39(H39), C42(H42),
  C43(H43), C44(H44), C47(H47), C49(H49), C51(H51), C55(H55), C61(H61),
 C62(H62), C68(H68), C69(H69), C70(H70), C74(H74), C75(H75), C77(H77), C78(H78),
  C80(H80), C84(H84), C85(H85), C87(H87), C88(H88), C89(H89), C92(H92),
 C93(H93), C94(H94), C95(H95), C96(H96), C98(H98), C100(H100), C101(H101),
 C102(H102), C103(H103), C104(H104), C106(H106), C107(H107), C108(H108),
 C113(H113), C2(H2), C15(H15), C17(H17), C29(H29), C31(H31), C41(H41), C45(H45),
  C46(H46), C50(H50), C56(H56), C59(H59), C63(H63), C65(H65), C71(H71),
 C72(H72), C73(H73), C76(H76), C79(H79), C82(H82), C86(H86), C90(H90), C97(H97),
  C99(H99), C105(H105), C111(H111), C112(H112), C6S(H6S), C5S(H5S), C4S(H4S),
 C3S(H3S), C2S(H2S), C9S(H9S), C10S(H10S), C11S(H11S), C12S(H12S), C13S(H13S)
5.c Fitted hexagon refined as free rotating group:
 C1S(C6S,C5S,C4S,C3S,C2S)
5.d Idealised Me refined as rotating group:
 C7S(H7SA,H7SB,H7SC), C14S(H14A,H14B,H14C)
;
_olex2_submission_special_instructions 'No special instructions were received'

loop_
_space_group_symop_operation_xyz
'x, y, z'
'-x, y+1/2, -z+1/2'
'-x, -y, -z'
'x, -y-1/2, z-1/2'

loop_
_atom_site_label
_atom_site_type_symbol
_atom_site_fract_x
_atom_site_fract_y
_atom_site_fract_z
_atom_site_U_iso_or_equiv
_atom_site_adp_type
_atom_site_occupancy
_atom_site_site_symmetry_order
_atom_site_calc_flag
_atom_site_refinement_flags_posn
_atom_site_refinement_flags_adp
_atom_site_refinement_flags_occupancy
_atom_site_disorder_assembly
_atom_site_disorder_group
Y1 Y 0.76144(4) 0.69692(5) 0.37822(2) 0.0285(2) Uani 1 1 d . . . . .
S1 S 0.93906(12) 0.95234(15) 0.37282(7) 0.0577(7) Uani 1 1 d . . . . .
S2 S 0.55481(11) 0.47461(13) 0.37085(5) 0.0372(5) Uani 1 1 d . . . . .
S3 S 0.75341(11) 0.91947(13) 0.27517(5) 0.0382(5) Uani 1 1 d . . . . .
S4 S 0.80269(13) 0.46085(14) 0.47673(5) 0.0465(6) Uani 1 1 d . . . . .
P1 P 0.67131(11) 0.81546(12) 0.42870(5) 0.0293(5) Uani 1 1 d . . . . .
P2 P 0.85024(11) 0.56078(13) 0.33420(5) 0.0320(5) Uani 1 1 d . . . . .
N1 N 0.7204(3) 0.8456(4) 0.39787(14) 0.0278(14) Uani 1 1 d . . . . .
N2 N 0.6837(3) 0.7077(4) 0.42591(14) 0.0277(14) Uani 1 1 d . . . . .
N3 N 0.8640(3) 0.8133(4) 0.38930(15) 0.0310(14) Uani 1 1 d . . . . .
N4 N 0.6475(3) 0.6023(4) 0.36502(14) 0.0270(14) Uani 1 1 d . . . . .
N5 N 0.8492(3) 0.6704(4) 0.33591(15) 0.0283(14) Uani 1 1 d . . . . .
N6 N 0.7897(3) 0.5437(4) 0.36026(15) 0.0295(14) Uani 1 1 d . . . . .
N7 N 0.7376(3) 0.7952(4) 0.32235(15) 0.0324(15) Uani 1 1 d . . . . .
N8 N 0.8035(3) 0.5921(4) 0.43156(15) 0.0354(15) Uani 1 1 d . . . . .
C1 C 0.6757(4) 0.9946(5) 0.37957(18) 0.0309(17) Uani 1 1 d . . . . .
H1 H 0.6320 0.9818 0.3890 0.037 Uiso 1 1 calc R U . . .
C3 C 0.7295(4) 0.9315(4) 0.38413(18) 0.0279(17) Uani 1 1 d . . . . .
C4 C 0.8581(4) 0.8996(5) 0.3789(2) 0.038(2) Uani 1 1 d . . . . .
C6 C 1.0454(5) 0.4431(6) 0.3441(3) 0.063(3) Uani 1 1 d . . . . .
H6 H 1.0824 0.4320 0.3293 0.075 Uiso 1 1 calc R U . . .
C8 C 0.5910(4) 0.4965(5) 0.4472(2) 0.0370(19) Uani 1 1 d . . . . .
H8 H 0.5665 0.4476 0.4353 0.044 Uiso 1 1 calc R U . . .
C10 C 0.7015(4) 0.3195(5) 0.3572(2) 0.041(2) Uani 1 1 d . . . . .
H10 H 0.6829 0.2775 0.3400 0.049 Uiso 1 1 calc R U . . .
C12 C 0.8537(5) 0.5922(6) 0.5259(2) 0.053(2) Uani 1 1 d . . . . .
H12 H 0.8560 0.5492 0.5446 0.063 Uiso 1 1 calc R U . . .
C14 C 0.5788(4) 0.8404(5) 0.42396(19) 0.0355(19) Uani 1 1 d . . . . .
C18 C 0.6108(4) 0.8174(5) 0.33066(19) 0.0319(18) Uani 1 1 d . . . . .
H18 H 0.6090 0.7670 0.3462 0.038 Uiso 1 1 calc R U . . .
C19 C 0.6952(4) 0.3014(5) 0.3927(2) 0.044(2) Uani 1 1 d . . . . .
H19 H 0.6724 0.2479 0.4000 0.052 Uiso 1 1 calc R U . . .
C20 C 0.7961(4) 0.9549(5) 0.37232(19) 0.0318(18) Uani 1 1 d . . . . .
C21 C 0.8697(5) 0.7444(6) 0.5045(2) 0.053(2) Uani 1 1 d . . . . .
H21 H 0.8832 0.8059 0.5089 0.064 Uiso 1 1 calc R U . . .
C23 C 0.9024(5) 0.8677(6) 0.2840(2) 0.056(3) Uani 1 1 d . . . . .
H23 H 0.8827 0.9227 0.2744 0.067 Uiso 1 1 calc R U . . .
C24 C 0.5316(4) 0.7788(5) 0.40642(18) 0.0355(19) Uani 1 1 d . . . . .
H24 H 0.5486 0.7217 0.3988 0.043 Uiso 1 1 calc R U . . .
C25 C 1.0533(5) 0.4183(6) 0.3786(3) 0.061(3) Uani 1 1 d . . . . .
H25 H 1.0960 0.3918 0.3881 0.074 Uiso 1 1 calc R U . . .
C26 C 0.6730(4) 0.8382(5) 0.31568(18) 0.0297(17) Uani 1 1 d . . . . .
C28 C 0.7568(4) 0.4434(5) 0.40695(18) 0.0304(17) Uani 1 1 d . . . . .
C33 C 0.5610(4) 0.4508(5) 0.2985(2) 0.043(2) Uani 1 1 d . . . . .
H33 H 0.5276 0.4027 0.2978 0.051 Uiso 1 1 calc R U . . .
C34 C 0.6725(4) 0.9103(5) 0.29112(18) 0.0336(18) Uani 1 1 d . . . . .
C35 C 0.4809(5) 0.9430(6) 0.4289(2) 0.047(2) Uani 1 1 d . . . . .
H35 H 0.4631 0.9992 0.4369 0.057 Uiso 1 1 calc R U . . .
C36 C 0.6199(4) 0.5658(5) 0.42730(18) 0.0314(17) Uani 1 1 d . . . . .
C37 C 0.9589(4) 0.7001(6) 0.4030(2) 0.045(2) Uani 1 1 d . . . . .
H37 H 0.9271 0.6543 0.4094 0.054 Uiso 1 1 calc R U . . .
C38 C 0.7632(4) 0.4612(5) 0.37088(18) 0.0300(17) Uani 1 1 d . . . . .
C39 C 0.9365(4) 0.4732(5) 0.3857(2) 0.040(2) Uani 1 1 d . . . . .
H39 H 0.8990 0.4830 0.4004 0.048 Uiso 1 1 calc R U . . .
C40 C 0.6539(4) 0.6386(5) 0.44501(19) 0.0300(17) Uani 1 1 d . . . . .
C42 C 0.5538(4) 0.9440(5) 0.2998(2) 0.0381(19) Uani 1 1 d . . . . .
H42 H 0.5134 0.9812 0.2955 0.046 Uiso 1 1 calc R U . . .
C43 C 0.8480(5) 0.4316(6) 0.2803(2) 0.050(2) Uani 1 1 d . . . . .
H43 H 0.8619 0.3893 0.2983 0.060 Uiso 1 1 calc R U . . .
C44 C 0.5515(4) 0.8701(5) 0.32294(19) 0.0369(19) Uani 1 1 d . . . . .
H44 H 0.5091 0.8561 0.3334 0.044 Uiso 1 1 calc R U . . .
C47 C 0.7473(6) 0.9628(7) 0.5310(3) 0.070(3) Uani 1 1 d . . . . .
H47 H 0.7624 0.9947 0.5519 0.084 Uiso 1 1 calc R U . . .
C49 C 0.7860(6) 0.9701(7) 0.5017(2) 0.066(3) Uani 1 1 d . . . . .
H49 H 0.8282 1.0047 0.5026 0.080 Uiso 1 1 calc R U . . .
C51 C 1.0537(5) 0.8345(7) 0.3845(3) 0.072(3) Uani 1 1 d . . . . .
H51 H 1.0859 0.8806 0.3787 0.086 Uiso 1 1 calc R U . . .
C52 C 0.9343(4) 0.7866(5) 0.3931(2) 0.0380(19) Uani 1 1 d . . . . .
C53 C 0.7006(4) 0.8741(5) 0.46916(19) 0.0360(19) Uani 1 1 d . . . . .
C54 C 0.6132(4) 0.5565(5) 0.38823(18) 0.0301(17) Uani 1 1 d . . . . .
C55 C 0.7461(5) 1.0957(5) 0.3483(2) 0.042(2) Uani 1 1 d . . . . .
H55 H 0.7511 1.1504 0.3353 0.050 Uiso 1 1 calc R U . . .
C57 C 0.6300(4) 0.5681(5) 0.33131(19) 0.0298(17) Uani 1 1 d . . . . .
C58 C 0.8892(4) 0.7285(5) 0.31660(19) 0.0333(18) Uani 1 1 d . . . . .
C60 C 0.9825(4) 0.8527(6) 0.3843(2) 0.051(2) Uani 1 1 d . . . . .
C61 C 0.6836(4) 1.0755(5) 0.36180(19) 0.0343(18) Uani 1 1 d . . . . .
H61 H 0.6456 1.1173 0.3590 0.041 Uiso 1 1 calc R U . . .
C62 C 0.8190(5) 0.4630(6) 0.2194(2) 0.050(2) Uani 1 1 d . . . . .
H62 H 0.8130 0.4426 0.1957 0.060 Uiso 1 1 calc R U . . .
C64 C 0.7862(4) 0.8314(5) 0.30281(19) 0.0354(19) Uani 1 1 d . . . . .
C66 C 0.8311(4) 0.5661(5) 0.4918(2) 0.040(2) Uani 1 1 d . . . . .
C67 C 0.9283(4) 0.5004(5) 0.3508(2) 0.0371(19) Uani 1 1 d . . . . .
C68 C 0.4366(5) 0.8835(6) 0.4110(2) 0.048(2) Uani 1 1 d . . . . .
H68 H 0.3887 0.8992 0.4061 0.057 Uiso 1 1 calc R U . . .
C69 C 0.4613(4) 0.7995(6) 0.40001(19) 0.040(2) Uani 1 1 d . . . . .
H69 H 0.4302 0.7571 0.3882 0.048 Uiso 1 1 calc R U . . .
C70 C 0.7232(4) 0.3639(5) 0.4167(2) 0.041(2) Uani 1 1 d . . . . .
H70 H 0.7195 0.3524 0.4410 0.050 Uiso 1 1 calc R U . . .
C74 C 0.7613(5) 0.9253(5) 0.4712(2) 0.047(2) Uani 1 1 d . . . . .
H74 H 0.7872 0.9303 0.4509 0.056 Uiso 1 1 calc R U . . .
C75 C 0.8184(4) 0.5833(5) 0.2620(2) 0.040(2) Uani 1 1 d . . . . .
H75 H 0.8117 0.6458 0.2674 0.048 Uiso 1 1 calc R U . . .
C77 C 0.8474(4) 0.7177(5) 0.4708(2) 0.043(2) Uani 1 1 d . . . . .
H77 H 0.8445 0.7612 0.4522 0.051 Uiso 1 1 calc R U . . .
C78 C 0.5972(4) 0.4976(5) 0.4833(2) 0.041(2) Uani 1 1 d . . . . .
H78 H 0.5769 0.4502 0.4962 0.049 Uiso 1 1 calc R U . . .
C80 C 0.9598(5) 0.7125(5) 0.3125(2) 0.045(2) Uani 1 1 d . . . . .
H80 H 0.9804 0.6588 0.3228 0.054 Uiso 1 1 calc R U . . .
C81 C 0.8380(4) 0.5225(5) 0.28861(18) 0.0345(18) Uani 1 1 d . . . . .
C83 C 0.7866(4) 0.5068(5) 0.43408(19) 0.0329(18) Uani 1 1 d . . . . .
C84 C 0.9847(4) 0.4839(6) 0.3303(2) 0.050(2) Uani 1 1 d . . . . .
H84 H 0.9811 0.5014 0.3062 0.060 Uiso 1 1 calc R U . . .
C85 C 0.6597(4) 0.5945(5) 0.30055(19) 0.0314(17) Uani 1 1 d . . . . .
H85 H 0.6929 0.6429 0.3008 0.038 Uiso 1 1 calc R U . . .
C87 C 0.6401(4) 0.5490(5) 0.2696(2) 0.040(2) Uani 1 1 d . . . . .
H87 H 0.6597 0.5670 0.2484 0.048 Uiso 1 1 calc R U . . .
C88 C 0.9976(5) 0.4325(6) 0.3998(2) 0.050(2) Uani 1 1 d . . . . .
H88 H 1.0016 0.4142 0.4238 0.060 Uiso 1 1 calc R U . . .
C89 C 0.8085(4) 0.5538(6) 0.2274(2) 0.045(2) Uani 1 1 d . . . . .
H89 H 0.7946 0.5958 0.2092 0.054 Uiso 1 1 calc R U . . .
C91 C 0.8291(4) 0.6276(5) 0.46390(19) 0.0345(18) Uani 1 1 d . . . . .
C92 C 0.9709(5) 0.8496(6) 0.2801(3) 0.063(3) Uani 1 1 d . . . . .
H92 H 0.9980 0.8911 0.2675 0.075 Uiso 1 1 calc R U . . .
C93 C 0.5925(4) 0.4780(5) 0.2689(2) 0.041(2) Uani 1 1 d . . . . .
H93 H 0.5812 0.4471 0.2473 0.050 Uiso 1 1 calc R U . . .
C94 C 0.6871(6) 0.9102(7) 0.5305(2) 0.062(3) Uani 1 1 d . . . . .
H94 H 0.6627 0.9037 0.5512 0.074 Uiso 1 1 calc R U . . .
C95 C 0.6132(4) 0.9636(5) 0.2833(2) 0.041(2) Uani 1 1 d . . . . .
H95 H 0.6139 1.0124 0.2669 0.049 Uiso 1 1 calc R U . . .
C96 C 0.8726(5) 0.6814(6) 0.5319(2) 0.054(2) Uani 1 1 d . . . . .
H96 H 0.8878 0.7005 0.5551 0.065 Uiso 1 1 calc R U . . .
C98 C 1.0291(5) 0.6817(6) 0.4033(3) 0.055(2) Uani 1 1 d . . . . .
H98 H 1.0459 0.6230 0.4103 0.066 Uiso 1 1 calc R U . . .
C100 C 0.8380(5) 0.4022(6) 0.2460(2) 0.057(3) Uani 1 1 d . . . . .
H100 H 0.8443 0.3396 0.2406 0.068 Uiso 1 1 calc R U . . .
C101 C 0.6329(4) 0.5678(5) 0.5008(2) 0.0391(19) Uani 1 1 d . . . . .
H101 H 0.6386 0.5681 0.5257 0.047 Uiso 1 1 calc R U . . .
C102 C 1.0023(5) 0.7701(6) 0.2944(3) 0.058(3) Uani 1 1 d . . . . .
H102 H 1.0503 0.7563 0.2917 0.069 Uiso 1 1 calc R U . . .
C103 C 0.6622(5) 0.8665(5) 0.4992(2) 0.048(2) Uani 1 1 d . . . . .
H103 H 0.6199 0.8322 0.4983 0.058 Uiso 1 1 calc R U . . .
C104 C 1.0766(5) 0.7479(7) 0.3935(3) 0.072(3) Uani 1 1 d . . . . .
H104 H 1.1249 0.7331 0.3929 0.086 Uiso 1 1 calc R U . . .
C106 C 0.6605(4) 0.6375(5) 0.48168(19) 0.0342(18) Uani 1 1 d . . . . .
H106 H 0.6846 0.6860 0.4939 0.041 Uiso 1 1 calc R U . . .
C107 C 0.7341(4) 0.3970(5) 0.3468(2) 0.0362(19) Uani 1 1 d . . . . .
H107 H 0.7371 0.4077 0.3223 0.043 Uiso 1 1 calc R U . . .
C108 C 0.5512(4) 0.9229(5) 0.4354(2) 0.040(2) Uani 1 1 d . . . . .
H108 H 0.5812 0.9655 0.4479 0.048 Uiso 1 1 calc R U . . .
C110 C 0.5808(4) 0.4975(5) 0.32948(19) 0.0328(18) Uani 1 1 d . . . . .
C113 C 0.8018(4) 1.0365(5) 0.3536(2) 0.039(2) Uani 1 1 d . . . . .
H113 H 0.8453 1.0513 0.3443 0.047 Uiso 1 1 calc R U . . .
C114 C 0.8594(4) 0.8086(5) 0.30164(19) 0.0342(18) Uani 1 1 d . . . . .
S5 S 0.55730(11) 0.81664(13) 0.08310(5) 0.0354(5) Uani 1 1 d . . . . .
S6 S 0.83590(11) 1.07192(13) 0.21954(5) 0.0368(5) Uani 1 1 d . . . . .
P3 P 0.68834(11) 0.94711(13) 0.15071(5) 0.0318(5) Uani 1 1 d . . . . .
N9 N 0.6162(3) 0.8939(4) 0.14384(15) 0.0332(15) Uani 1 1 d . . . . .
N10 N 0.7107(3) 1.0089(4) 0.18462(15) 0.0339(15) Uani 1 1 d . . . . .
N11 N 0.4657(3) 0.7027(4) 0.10567(15) 0.0354(15) Uani 1 1 d . . . . .
N12 N 0.7894(4) 1.1762(4) 0.26800(16) 0.0379(16) Uani 1 1 d . . . . .
C2 C 0.3995(5) 0.6612(6) 0.0133(2) 0.048(2) Uani 1 1 d . . . . .
H2 H 0.3653 0.6268 -0.0003 0.057 Uiso 1 1 calc R U . . .
C5 C 0.6689(4) 1.0762(5) 0.19711(19) 0.0331(18) Uani 1 1 d . . . . .
C7 C 0.7568(4) 0.8624(5) 0.14943(19) 0.0328(18) Uani 1 1 d . . . . .
C9 C 0.5411(4) 0.7655(5) 0.15358(19) 0.0360(19) Uani 1 1 d . . . . .
C11 C 0.5914(4) 0.8305(5) 0.16664(19) 0.0319(18) Uani 1 1 d . . . . .
C13 C 0.8598(4) 1.1640(5) 0.2768(2) 0.0341(18) Uani 1 1 d . . . . .
C15 C 0.4445(5) 0.7172(5) -0.0032(2) 0.042(2) Uani 1 1 d . . . . .
H15 H 0.4406 0.7207 -0.0282 0.050 Uiso 1 1 calc R U . . .
C16 C 0.5169(4) 0.7567(5) 0.11675(18) 0.0323(18) Uani 1 1 d . . . . .
C17 C 0.4037(4) 0.6546(5) 0.0499(2) 0.040(2) Uani 1 1 d . . . . .
H17 H 0.3720 0.6169 0.0615 0.048 Uiso 1 1 calc R U . . .
C22 C 0.6924(4) 1.0166(5) 0.11114(19) 0.0317(18) Uani 1 1 d . . . . .
C27 C 0.6965(4) 1.1360(5) 0.22400(18) 0.0319(18) Uani 1 1 d . . . . .
C29 C 0.8965(4) 1.2003(5) 0.3066(2) 0.0384(19) Uani 1 1 d . . . . .
H29 H 0.8733 1.2385 0.3222 0.046 Uiso 1 1 calc R U . . .
C30 C 0.4554(4) 0.7045(5) 0.06914(19) 0.0346(18) Uani 1 1 d . . . . .
C31 C 0.6965(5) 1.1344(5) 0.0547(2) 0.044(2) Uani 1 1 d . . . . .
H31 H 0.6979 1.1749 0.0353 0.053 Uiso 1 1 calc R U . . .
C32 C 0.5005(4) 0.7606(5) 0.05227(19) 0.0311(18) Uani 1 1 d . . . . .
C41 C 0.7583(5) 1.1041(6) 0.0718(2) 0.047(2) Uani 1 1 d . . . . .
H41 H 0.8021 1.1223 0.0638 0.057 Uiso 1 1 calc R U . . .
C45 C 1.0009(5) 1.1250(6) 0.2904(2) 0.052(2) Uani 1 1 d . . . . .
H45 H 1.0493 1.1115 0.2953 0.063 Uiso 1 1 calc R U . . .
C46 C 0.5979(4) 1.0896(5) 0.1858(2) 0.0383(19) Uani 1 1 d . . . . .
H46 H 0.5773 1.0498 0.1683 0.046 Uiso 1 1 calc R U . . .
C48 C 0.7686(4) 1.1318(5) 0.2386(2) 0.0358(19) Uani 1 1 d . . . . .
C50 C 0.6314(4) 1.0462(5) 0.0930(2) 0.039(2) Uani 1 1 d . . . . .
H50 H 0.5874 1.0243 0.0997 0.047 Uiso 1 1 calc R U . . .
C56 C 0.5569(4) 1.1566(5) 0.1985(2) 0.042(2) Uani 1 1 d . . . . .
H56 H 0.5094 1.1633 0.1896 0.051 Uiso 1 1 calc R U . . .
C59 C 0.5856(4) 0.7631(5) 0.2251(2) 0.043(2) Uani 1 1 d . . . . .
H59 H 0.6015 0.7622 0.2493 0.051 Uiso 1 1 calc R U . . .
C63 C 0.7980(4) 0.8387(5) 0.1796(2) 0.039(2) Uani 1 1 d . . . . .
H63 H 0.7951 0.8734 0.2005 0.047 Uiso 1 1 calc R U . . .
C65 C 0.7618(4) 0.8108(5) 0.1194(2) 0.040(2) Uani 1 1 d . . . . .
H65 H 0.7335 0.8257 0.0986 0.048 Uiso 1 1 calc R U . . .
C71 C 0.4954(4) 0.7688(5) 0.01548(19) 0.0370(19) Uani 1 1 d . . . . .
H71 H 0.5257 0.8082 0.0038 0.044 Uiso 1 1 calc R U . . .
C72 C 0.5854(5) 1.2149(5) 0.2247(2) 0.045(2) Uani 1 1 d . . . . .
H72 H 0.5575 1.2617 0.2338 0.054 Uiso 1 1 calc R U . . .
C73 C 0.6330(5) 1.1066(5) 0.0656(2) 0.043(2) Uani 1 1 d . . . . .
H73 H 0.5905 1.1289 0.0541 0.051 Uiso 1 1 calc R U . . .
C76 C 0.8482(4) 0.7132(6) 0.1491(2) 0.048(2) Uani 1 1 d . . . . .
H76 H 0.8788 0.6621 0.1490 0.057 Uiso 1 1 calc R U . . .
C79 C 0.6123(4) 0.8263(5) 0.20283(19) 0.0369(19) Uani 1 1 d . . . . .
H79 H 0.6463 0.8688 0.2123 0.044 Uiso 1 1 calc R U . . .
C82 C 0.8433(4) 0.7646(5) 0.1794(2) 0.046(2) Uani 1 1 d . . . . .
H82 H 0.8713 0.7489 0.2002 0.055 Uiso 1 1 calc R U . . .
C86 C 0.9652(5) 1.0893(5) 0.2605(2) 0.047(2) Uani 1 1 d . . . . .
H86 H 0.9890 1.0518 0.2449 0.057 Uiso 1 1 calc R U . . .
C90 C 0.9664(5) 1.1804(5) 0.3133(2) 0.045(2) Uani 1 1 d . . . . .
H90 H 0.9914 1.2047 0.3337 0.055 Uiso 1 1 calc R U . . .
C97 C 0.5355(5) 0.7008(6) 0.2122(2) 0.049(2) Uani 1 1 d . . . . .
H97 H 0.5167 0.6575 0.2275 0.059 Uiso 1 1 calc R U . . .
C99 C 0.5133(4) 0.7019(5) 0.1770(2) 0.043(2) Uani 1 1 d . . . . .
H99 H 0.4787 0.6594 0.1683 0.051 Uiso 1 1 calc R U . . .
C105 C 0.6534(4) 1.2040(5) 0.2370(2) 0.0385(19) Uani 1 1 d . . . . .
H105 H 0.6725 1.2437 0.2549 0.046 Uiso 1 1 calc R U . . .
C109 C 0.8946(4) 1.1090(5) 0.25372(19) 0.0371(19) Uani 1 1 d . . . . .
C111 C 0.7560(5) 1.0460(5) 0.1011(2) 0.044(2) Uani 1 1 d . . . . .
H111 H 0.7983 1.0273 0.1138 0.053 Uiso 1 1 calc R U . . .
C112 C 0.8076(5) 0.7379(5) 0.1192(2) 0.046(2) Uani 1 1 d . . . . .
H112 H 0.8113 0.7042 0.0981 0.055 Uiso 1 1 calc R U . . .
O15S O 1.0025(9) 0.9900(11) 0.5152(4) 0.098(2) Uiso 0.5 1 d D . P A -2
C16S C 0.9912(13) 0.9480(14) 0.4785(5) 0.098(2) Uiso 0.5 1 d D . P A -2
H16A H 0.9413 0.9322 0.4726 0.118 Uiso 0.5 1 calc R U P A -2
H16B H 1.0079 0.9888 0.4602 0.118 Uiso 0.5 1 calc R U P A -2
C17S C 1.0366(13) 0.8640(14) 0.4837(5) 0.098(2) Uiso 0.5 1 d D . P A -2
H17A H 1.0096 0.8104 0.4745 0.118 Uiso 0.5 1 calc R U P A -2
H17B H 1.0779 0.8707 0.4696 0.118 Uiso 0.5 1 calc R U P A -2
C18S C 1.0622(13) 0.8457(14) 0.5214(5) 0.098(2) Uiso 0.5 1 d D . P A -2
H18A H 1.1126 0.8295 0.5232 0.118 Uiso 0.5 1 calc R U P A -2
H18B H 1.0353 0.7953 0.5313 0.118 Uiso 0.5 1 calc R U P A -2
C19S C 1.0498(13) 0.9356(14) 0.5407(5) 0.098(2) Uiso 0.5 1 d D . P A -2
H19A H 1.0269 0.9242 0.5628 0.118 Uiso 0.5 1 calc R U P A -2
H19B H 1.0947 0.9680 0.5464 0.118 Uiso 0.5 1 calc R U P A -2
C1S C 0.2890(4) 0.8618(4) 0.3517(2) 0.120(5) Uiso 1 1 d DG . . . .
C6S C 0.3386(4) 0.8977(6) 0.33053(19) 0.068(3) Uiso 1 1 d G . . . .
H6S H 0.3629 0.8586 0.3157 0.081 Uiso 1 1 calc R U . . .
C5S C 0.3526(4) 0.9908(6) 0.3311(2) 0.166(7) Uiso 1 1 d G . . . .
H5S H 0.3864 1.0153 0.3167 0.199 Uiso 1 1 calc R U . . .
C4S C 0.3170(5) 1.0480(4) 0.3529(3) 0.150(6) Uiso 1 1 d G . . . .
H4S H 0.3266 1.1116 0.3533 0.180 Uiso 1 1 calc R U . . .
C3S C 0.2674(4) 1.0121(6) 0.3740(2) 0.092(4) Uiso 1 1 d G . . . .
H3S H 0.2431 1.0511 0.3889 0.110 Uiso 1 1 calc R U . . .
C2S C 0.2534(4) 0.9190(6) 0.3734(2) 0.090(4) Uiso 1 1 d G . . . .
H2S H 0.2195 0.8945 0.3879 0.107 Uiso 1 1 calc R U . . .
C7S C 0.2664(9) 0.7727(9) 0.3558(5) 0.150(6) Uiso 1 1 d D . . . .
H7SA H 0.3010 0.7305 0.3471 0.225 Uiso 1 1 calc R U . . .
H7SB H 0.2211 0.7640 0.3424 0.225 Uiso 1 1 calc R U . . .
H7SC H 0.2612 0.7607 0.3808 0.225 Uiso 1 1 calc R U . . .
C8S C 0.8833(11) 0.2192(17) 0.4449(5) 0.098(2) Uiso 0.5 1 d D . P B 1
C9S C 0.9316(13) 0.2513(17) 0.4703(5) 0.098(2) Uiso 0.5 1 d D . P B 1
H9S H 0.9750 0.2744 0.4633 0.118 Uiso 0.5 1 calc R U P B 1
C10S C 0.9199(12) 0.2517(17) 0.5055(6) 0.098(2) Uiso 0.5 1 d D . P B 1
H10S H 0.9556 0.2713 0.5224 0.118 Uiso 0.5 1 calc R U P B 1
C11S C 0.8559(11) 0.2235(17) 0.5159(6) 0.098(2) Uiso 0.5 1 d D . P B 1
H11S H 0.8467 0.2240 0.5401 0.118 Uiso 0.5 1 calc R U P B 1
C12S C 0.8053(13) 0.1945(17) 0.4908(5) 0.098(2) Uiso 0.5 1 d D . P B 1
H12S H 0.7599 0.1785 0.4974 0.118 Uiso 0.5 1 calc R U P B 1
C13S C 0.8206(12) 0.1889(17) 0.4559(6) 0.098(2) Uiso 0.5 1 d D . P B 1
H13S H 0.7868 0.1634 0.4392 0.118 Uiso 0.5 1 calc R U P B 1
C14S C 0.8961(13) 0.2199(18) 0.4068(6) 0.098(2) Uiso 0.5 1 d D . P B 1
H14A H 0.9454 0.2052 0.4039 0.148 Uiso 0.5 1 calc R U P B 1
H14B H 0.8853 0.2805 0.3970 0.148 Uiso 0.5 1 calc R U P B 1
H14C H 0.8659 0.1744 0.3944 0.148 Uiso 0.5 1 calc R U P B 1

loop_
_atom_site_aniso_label
_atom_site_aniso_U_11
_atom_site_aniso_U_22
_atom_site_aniso_U_33
_atom_site_aniso_U_23
_atom_site_aniso_U_13
_atom_site_aniso_U_12
Y1 0.0383(4) 0.0221(4) 0.0256(4) 0.0008(3) 0.0052(3) 0.0007(3)
S1 0.0483(15) 0.0403(13) 0.0846(19) 0.0078(12) 0.0048(13) -0.0066(11)
S2 0.0447(12) 0.0334(11) 0.0339(11) 0.0027(9) 0.0050(9) -0.0082(9)
S3 0.0533(13) 0.0297(10) 0.0327(11) 0.0074(8) 0.0095(9) 0.0005(10)
S4 0.0727(16) 0.0364(12) 0.0303(12) 0.0099(9) 0.0037(10) 0.0003(11)
P1 0.0412(12) 0.0237(10) 0.0234(10) -0.0021(8) 0.0046(8) 0.0027(9)
P2 0.0449(13) 0.0238(10) 0.0280(11) 0.0029(8) 0.0078(9) 0.0040(9)
N1 0.035(4) 0.025(3) 0.024(3) 0.000(3) 0.005(3) -0.003(3)
N2 0.036(4) 0.021(3) 0.027(3) -0.002(3) 0.007(3) 0.000(3)
N3 0.032(4) 0.025(3) 0.035(4) -0.002(3) 0.002(3) 0.001(3)
N4 0.035(4) 0.020(3) 0.026(3) -0.001(3) 0.004(3) 0.000(3)
N5 0.038(4) 0.020(3) 0.028(3) 0.000(2) 0.004(3) 0.005(3)
N6 0.037(4) 0.025(3) 0.027(3) 0.000(3) 0.010(3) -0.004(3)
N7 0.046(4) 0.025(3) 0.027(3) -0.004(3) 0.008(3) -0.001(3)
N8 0.048(4) 0.031(4) 0.028(4) -0.002(3) 0.007(3) 0.006(3)
C1 0.042(5) 0.025(4) 0.026(4) -0.003(3) 0.002(3) 0.000(4)
C3 0.040(5) 0.019(4) 0.026(4) -0.005(3) 0.005(3) 0.006(3)
C4 0.048(5) 0.029(4) 0.039(5) -0.002(4) 0.010(4) -0.003(4)
C6 0.056(6) 0.058(6) 0.078(7) 0.024(5) 0.031(5) 0.019(5)
C8 0.044(5) 0.027(4) 0.039(5) 0.002(3) 0.000(4) -0.004(4)
C10 0.050(5) 0.027(4) 0.046(5) -0.005(4) -0.001(4) 0.004(4)
C12 0.082(7) 0.041(5) 0.034(5) 0.007(4) -0.004(5) 0.001(5)
C14 0.052(5) 0.026(4) 0.029(4) 0.004(3) 0.009(4) -0.001(4)
C18 0.041(5) 0.026(4) 0.029(4) 0.000(3) 0.001(3) -0.001(4)
C19 0.055(6) 0.022(4) 0.055(6) 0.001(4) 0.012(4) -0.004(4)
C20 0.040(5) 0.023(4) 0.033(4) -0.002(3) 0.005(3) -0.002(4)
C21 0.072(7) 0.039(5) 0.049(6) -0.007(4) 0.001(5) 0.000(5)
C23 0.051(6) 0.044(5) 0.074(7) 0.022(5) 0.017(5) 0.002(5)
C24 0.048(5) 0.038(5) 0.022(4) 0.008(3) 0.011(4) 0.001(4)
C25 0.048(6) 0.056(6) 0.082(8) 0.025(5) 0.012(5) 0.013(5)
C26 0.037(5) 0.025(4) 0.026(4) -0.002(3) -0.004(3) -0.001(4)
C28 0.039(5) 0.023(4) 0.030(4) 0.001(3) 0.005(3) 0.008(3)
C33 0.053(5) 0.035(5) 0.040(5) 0.001(4) 0.004(4) -0.001(4)
C34 0.048(5) 0.029(4) 0.023(4) 0.001(3) 0.001(3) -0.004(4)
C35 0.057(6) 0.045(5) 0.042(5) 0.008(4) 0.011(4) 0.018(5)
C36 0.040(5) 0.027(4) 0.027(4) 0.002(3) 0.004(3) 0.002(4)
C37 0.045(6) 0.043(5) 0.046(5) 0.006(4) -0.001(4) 0.001(4)
C38 0.047(5) 0.020(4) 0.023(4) 0.006(3) 0.001(3) 0.006(3)
C39 0.046(5) 0.034(4) 0.039(5) 0.009(4) 0.005(4) 0.008(4)
C40 0.032(4) 0.025(4) 0.034(4) 0.003(3) 0.009(3) 0.005(3)
C42 0.038(5) 0.039(5) 0.037(5) 0.005(4) -0.006(4) 0.012(4)
C43 0.087(7) 0.038(5) 0.027(5) -0.002(4) 0.017(4) 0.005(5)
C44 0.041(5) 0.040(5) 0.030(4) 0.000(4) 0.001(4) 0.002(4)
C47 0.111(9) 0.053(6) 0.044(6) -0.016(5) -0.009(6) -0.003(6)
C49 0.096(8) 0.060(6) 0.041(6) -0.015(5) -0.009(6) -0.011(6)
C51 0.051(7) 0.053(6) 0.111(9) 0.013(6) -0.002(6) -0.004(5)
C52 0.039(5) 0.032(5) 0.042(5) -0.004(4) 0.001(4) -0.002(4)
C53 0.059(6) 0.022(4) 0.027(4) -0.003(3) 0.003(4) 0.003(4)
C54 0.036(4) 0.023(4) 0.031(4) 0.003(3) 0.005(3) 0.002(3)
C55 0.067(6) 0.025(4) 0.034(5) 0.002(3) 0.006(4) -0.002(4)
C57 0.035(4) 0.019(4) 0.035(4) 0.000(3) 0.002(3) 0.002(3)
C58 0.041(5) 0.023(4) 0.037(5) 0.007(3) 0.013(4) -0.002(4)
C60 0.034(5) 0.044(5) 0.075(7) 0.000(5) 0.004(4) -0.002(4)
C61 0.043(5) 0.026(4) 0.034(4) 0.002(3) 0.003(4) 0.001(4)
C62 0.061(6) 0.062(6) 0.029(5) -0.015(4) 0.009(4) -0.012(5)
C64 0.061(6) 0.018(4) 0.028(4) 0.004(3) 0.004(4) -0.004(4)
C66 0.050(5) 0.042(5) 0.029(5) 0.002(4) 0.004(4) 0.002(4)
C67 0.045(5) 0.027(4) 0.040(5) 0.003(4) 0.005(4) 0.004(4)
C68 0.043(5) 0.060(6) 0.041(5) 0.011(4) 0.008(4) 0.013(5)
C69 0.039(5) 0.055(5) 0.026(4) 0.007(4) 0.006(4) 0.007(4)
C70 0.054(6) 0.029(4) 0.042(5) 0.009(4) 0.015(4) 0.006(4)
C74 0.065(6) 0.034(5) 0.042(5) -0.002(4) 0.003(4) 0.006(5)
C75 0.045(5) 0.035(4) 0.041(5) 0.007(4) 0.008(4) 0.003(4)
C77 0.057(6) 0.043(5) 0.028(5) 0.003(4) 0.003(4) 0.009(4)
C78 0.053(5) 0.040(5) 0.030(5) 0.009(4) 0.005(4) -0.006(4)
C80 0.059(6) 0.026(4) 0.053(5) 0.013(4) 0.020(4) 0.006(4)
C81 0.053(5) 0.027(4) 0.024(4) -0.004(3) 0.010(4) 0.004(4)
C83 0.047(5) 0.024(4) 0.029(4) 0.010(3) 0.009(4) 0.005(4)
C84 0.050(6) 0.043(5) 0.059(6) 0.015(4) 0.026(5) 0.015(4)
C85 0.033(4) 0.028(4) 0.033(4) 0.005(3) 0.005(3) -0.003(3)
C87 0.049(5) 0.046(5) 0.026(4) 0.005(4) -0.001(4) 0.001(4)
C88 0.050(6) 0.050(5) 0.050(6) 0.015(4) 0.002(4) 0.012(5)
C89 0.047(5) 0.057(6) 0.030(5) 0.011(4) 0.000(4) -0.006(4)
C91 0.048(5) 0.028(4) 0.028(4) 0.001(3) 0.005(4) 0.007(4)
C92 0.057(7) 0.043(5) 0.092(8) 0.024(5) 0.031(5) -0.004(5)
C93 0.046(5) 0.042(5) 0.035(5) -0.007(4) -0.003(4) -0.007(4)
C94 0.098(8) 0.057(6) 0.032(5) -0.011(4) 0.010(5) 0.010(6)
C95 0.052(6) 0.038(5) 0.032(5) 0.007(4) -0.001(4) 0.001(4)
C96 0.077(7) 0.063(6) 0.022(5) -0.005(4) -0.008(4) 0.012(5)
C98 0.039(6) 0.050(6) 0.076(7) 0.010(5) 0.004(5) 0.002(5)
C100 0.082(7) 0.050(6) 0.041(6) -0.002(5) 0.018(5) -0.002(5)
C101 0.051(5) 0.043(5) 0.024(4) 0.005(4) 0.005(4) 0.002(4)
C102 0.054(6) 0.044(5) 0.077(7) 0.013(5) 0.016(5) 0.003(5)
C103 0.071(6) 0.038(5) 0.037(5) 0.002(4) 0.011(4) 0.008(4)
C104 0.036(6) 0.070(7) 0.109(9) 0.015(6) 0.004(5) 0.013(5)
C106 0.051(5) 0.025(4) 0.027(4) -0.004(3) 0.009(4) -0.005(4)
C107 0.046(5) 0.028(4) 0.034(5) 0.002(3) 0.001(4) 0.009(4)
C108 0.050(6) 0.029(4) 0.042(5) 0.004(4) 0.009(4) 0.002(4)
C110 0.038(5) 0.029(4) 0.032(4) 0.005(3) 0.000(3) 0.001(4)
C113 0.047(5) 0.035(5) 0.037(5) 0.004(4) 0.012(4) 0.002(4)
C114 0.038(5) 0.029(4) 0.037(5) 0.001(3) 0.011(4) 0.008(4)
S5 0.0459(12) 0.0329(11) 0.0279(11) 0.0000(8) 0.0064(9) -0.0033(9)
S6 0.0469(13) 0.0351(11) 0.0290(11) -0.0012(8) 0.0062(9) -0.0041(9)
P3 0.0413(12) 0.0273(10) 0.0267(11) 0.0014(8) 0.0022(9) -0.0019(9)
N9 0.037(4) 0.037(4) 0.025(3) -0.001(3) -0.001(3) 0.004(3)
N10 0.043(4) 0.032(4) 0.027(3) -0.001(3) 0.002(3) -0.003(3)
N11 0.048(4) 0.030(3) 0.027(4) -0.001(3) -0.001(3) -0.002(3)
N12 0.053(5) 0.028(4) 0.033(4) 0.002(3) 0.008(3) -0.002(3)
C2 0.069(6) 0.038(5) 0.036(5) -0.010(4) -0.001(4) -0.001(5)
C5 0.038(5) 0.031(4) 0.031(4) 0.007(3) 0.008(3) 0.000(4)
C7 0.038(5) 0.028(4) 0.032(5) 0.003(3) 0.002(4) -0.010(3)
C9 0.049(5) 0.031(4) 0.028(4) 0.003(3) -0.001(4) 0.005(4)
C11 0.036(5) 0.034(4) 0.025(4) 0.002(3) -0.002(3) 0.003(4)
C13 0.043(5) 0.025(4) 0.034(5) 0.001(3) 0.003(4) -0.012(4)
C15 0.066(6) 0.033(5) 0.028(4) -0.002(4) 0.007(4) 0.009(4)
C16 0.047(5) 0.025(4) 0.025(4) -0.003(3) 0.003(4) 0.004(4)
C17 0.054(5) 0.028(4) 0.038(5) 0.000(4) 0.003(4) -0.009(4)
C22 0.039(5) 0.029(4) 0.028(4) -0.008(3) 0.005(4) -0.003(4)
C27 0.043(5) 0.029(4) 0.024(4) 0.004(3) 0.007(4) 0.000(4)
C29 0.047(5) 0.035(4) 0.034(5) 0.000(4) 0.006(4) 0.002(4)
C30 0.042(5) 0.028(4) 0.033(5) -0.001(3) 0.000(4) 0.004(4)
C31 0.075(7) 0.030(5) 0.029(5) 0.002(4) 0.006(5) 0.001(4)
C32 0.038(5) 0.022(4) 0.034(4) -0.006(3) 0.008(4) 0.002(3)
C41 0.053(6) 0.045(5) 0.047(5) -0.001(4) 0.020(5) -0.015(4)
C45 0.062(6) 0.043(5) 0.052(6) -0.001(4) 0.004(5) -0.009(5)
C46 0.043(5) 0.035(5) 0.037(5) -0.010(4) 0.004(4) -0.006(4)
C48 0.056(6) 0.020(4) 0.032(5) 0.006(3) 0.013(4) -0.007(4)
C50 0.050(5) 0.035(4) 0.033(5) -0.009(4) 0.007(4) 0.004(4)
C56 0.045(5) 0.034(5) 0.048(5) -0.003(4) 0.008(4) 0.001(4)
C59 0.060(6) 0.043(5) 0.025(4) -0.002(4) -0.002(4) -0.003(4)
C63 0.037(5) 0.034(4) 0.047(5) 0.001(4) 0.009(4) -0.003(4)
C65 0.050(5) 0.034(5) 0.036(5) 0.004(4) 0.002(4) 0.000(4)
C71 0.053(5) 0.036(4) 0.023(4) 0.002(3) 0.005(4) 0.001(4)
C72 0.058(6) 0.038(5) 0.042(5) -0.008(4) 0.017(4) 0.005(4)
C73 0.061(6) 0.035(5) 0.032(5) 0.000(4) 0.002(4) 0.007(4)
C76 0.048(6) 0.035(5) 0.059(6) 0.002(4) -0.002(5) 0.004(4)
C79 0.054(5) 0.031(4) 0.026(4) -0.001(3) 0.002(4) -0.005(4)
C82 0.048(5) 0.039(5) 0.048(6) 0.009(4) -0.007(4) 0.004(4)
C86 0.064(6) 0.035(5) 0.044(5) -0.004(4) 0.015(5) -0.005(4)
C90 0.057(6) 0.036(5) 0.043(5) 0.002(4) 0.002(4) -0.017(4)
C97 0.067(6) 0.046(5) 0.035(5) 0.004(4) 0.007(4) -0.012(5)
C99 0.053(5) 0.038(5) 0.036(5) 0.000(4) -0.003(4) -0.007(4)
C105 0.049(5) 0.037(5) 0.031(4) -0.002(4) 0.011(4) -0.005(4)
C109 0.043(5) 0.036(4) 0.032(5) 0.002(4) -0.001(4) -0.008(4)
C111 0.056(6) 0.036(5) 0.040(5) 0.002(4) 0.006(4) -0.001(4)
C112 0.064(6) 0.026(4) 0.049(6) -0.005(4) 0.012(5) 0.005(4)

loop_
_atom_type_symbol
_atom_type_description
_atom_type_scat_dispersion_real
_atom_type_scat_dispersion_imag
_atom_type_scat_source
C C 0.0033 0.0016 'International Tables Vol C Tables 4.2.6.8 and 6.1.1.4'
H H 0.0000 0.0000 'International Tables Vol C Tables 4.2.6.8 and 6.1.1.4'
N N 0.0061 0.0033 'International Tables Vol C Tables 4.2.6.8 and 6.1.1.4'
O O 0.0106 0.0060 'International Tables Vol C Tables 4.2.6.8 and 6.1.1.4'
P P 0.1023 0.0942 'International Tables Vol C Tables 4.2.6.8 and 6.1.1.4'
S S 0.1246 0.1234 'International Tables Vol C Tables 4.2.6.8 and 6.1.1.4'
Y Y -2.7962 3.5667 'International Tables Vol C Tables 4.2.6.8 and 6.1.1.4'

loop_
_geom_angle_atom_site_label_1
_geom_angle_atom_site_label_2
_geom_angle_atom_site_label_3
_geom_angle
_geom_angle_site_symmetry_1
_geom_angle_site_symmetry_3
_geom_angle_publ_flag
N1 Y1 N3 67.81(18) . . ?
N1 Y1 N4 104.59(18) . . ?
N1 Y1 N7 73.44(18) . . ?
N1 Y1 N8 111.72(18) . . ?
N2 Y1 N1 59.23(18) . . ?
N2 Y1 N3 109.17(18) . . ?
N2 Y1 N4 68.39(18) . . ?
N2 Y1 N5 171.63(19) . . ?
N2 Y1 N7 119.91(19) . . ?
N2 Y1 N8 68.21(19) . . ?
N3 Y1 N8 94.21(19) . . ?
N4 Y1 N3 171.40(18) . . ?
N4 Y1 N8 92.42(19) . . ?
N5 Y1 N1 126.43(18) . . ?
N5 Y1 N3 70.57(18) . . ?
N5 Y1 N4 113.12(18) . . ?
N5 Y1 N7 68.45(19) . . ?
N5 Y1 N8 103.42(18) . . ?
N6 Y1 N1 173.79(19) . . ?
N6 Y1 N2 115.59(18) . . ?
N6 Y1 N3 118.19(19) . . ?
N6 Y1 N4 69.54(18) . . ?
N6 Y1 N5 59.15(18) . . ?
N6 Y1 N7 108.29(18) . . ?
N6 Y1 N8 67.32(19) . . ?
N7 Y1 N3 81.61(19) . . ?
N7 Y1 N4 92.47(18) . . ?
N7 Y1 N8 171.69(19) . . ?
C60 S1 C4 90.3(4) . . ?
C110 S2 C54 89.7(3) . . ?
C34 S3 C64 91.2(4) . . ?
C66 S4 C83 89.7(4) . . ?
N1 P1 C14 119.2(3) . . ?
N1 P1 C53 109.2(3) . . ?
N2 P1 N1 97.2(3) . . ?
N2 P1 C14 110.0(3) . . ?
N2 P1 C53 119.0(3) . . ?
C14 P1 C53 103.2(4) . . ?
N5 P2 C67 119.2(3) . . ?
N5 P2 C81 110.2(3) . . ?
N6 P2 N5 96.9(3) . . ?
N6 P2 C67 108.8(3) . . ?
N6 P2 C81 119.7(3) . . ?
C67 P2 C81 103.1(4) . . ?
P1 N1 Y1 101.2(3) . . ?
C3 N1 Y1 130.0(4) . . ?
C3 N1 P1 128.4(5) . . ?
P1 N2 Y1 102.4(3) . . ?
C40 N2 Y1 129.6(4) . . ?
C40 N2 P1 127.9(5) . . ?
C4 N3 Y1 121.9(5) . . ?
C4 N3 C52 111.0(6) . . ?
C52 N3 Y1 122.6(4) . . ?
C54 N4 Y1 126.2(5) . . ?
C54 N4 C57 109.6(6) . . ?
C57 N4 Y1 120.8(4) . . ?
P2 N5 Y1 101.3(3) . . ?
C58 N5 Y1 133.0(4) . . ?
C58 N5 P2 125.6(5) . . ?
P2 N6 Y1 102.5(3) . . ?
C38 N6 Y1 129.4(4) . . ?
C38 N6 P2 128.0(5) . . ?
C26 N7 Y1 120.2(4) . . ?
C64 N7 Y1 126.2(5) . . ?
C64 N7 C26 111.1(6) . . ?
C83 N8 Y1 123.9(5) . . ?
C83 N8 C91 111.6(6) . . ?
C91 N8 Y1 122.3(4) . . ?
C3 C1 H1 119.0 . . ?
C61 C1 H1 119.0 . . ?
C61 C1 C3 122.0(7) . . ?
N1 C3 C1 123.0(7) . . ?
N1 C3 C20 118.7(6) . . ?
C1 C3 C20 118.2(6) . . ?
N3 C4 S1 113.7(6) . . ?
N3 C4 C20 129.7(7) . . ?
C20 C4 S1 116.6(6) . . ?
C25 C6 H6 119.5 . . ?
C25 C6 C84 121.1(8) . . ?
C84 C6 H6 119.5 . . ?
C36 C8 H8 119.2 . . ?
C78 C8 H8 119.2 . . ?
C78 C8 C36 121.6(7) . . ?
C19 C10 H10 119.6 . . ?
C107 C10 H10 119.6 . . ?
C107 C10 C19 120.9(7) . . ?
C66 C12 H12 120.7 . . ?
C96 C12 H12 120.7 . . ?
C96 C12 C66 118.5(8) . . ?
C24 C14 P1 120.4(6) . . ?
C108 C14 P1 122.2(6) . . ?
C108 C14 C24 117.3(7) . . ?
C26 C18 H18 120.0 . . ?
C44 C18 H18 120.0 . . ?
C44 C18 C26 120.1(7) . . ?
C10 C19 H19 121.2 . . ?
C70 C19 C10 117.6(7) . . ?
C70 C19 H19 121.2 . . ?
C3 C20 C4 123.4(6) . . ?
C113 C20 C3 118.1(7) . . ?
C113 C20 C4 118.4(7) . . ?
C77 C21 H21 119.9 . . ?
C77 C21 C96 120.2(8) . . ?
C96 C21 H21 119.9 . . ?
C92 C23 H23 118.8 . . ?
C92 C23 C114 122.5(8) . . ?
C114 C23 H23 118.8 . . ?
C14 C24 H24 119.2 . . ?
C69 C24 C14 121.5(7) . . ?
C69 C24 H24 119.2 . . ?
C6 C25 H25 120.6 . . ?
C6 C25 C88 118.9(8) . . ?
C88 C25 H25 120.6 . . ?
N7 C26 C34 115.0(7) . . ?
C18 C26 N7 126.8(7) . . ?
C18 C26 C34 118.2(7) . . ?
C38 C28 C83 120.7(6) . . ?
C70 C28 C38 119.2(7) . . ?
C70 C28 C83 120.1(7) . . ?
C93 C33 H33 121.8 . . ?
C93 C33 C110 116.4(8) . . ?
C110 C33 H33 121.8 . . ?
C26 C34 S3 109.4(6) . . ?
C95 C34 S3 128.5(6) . . ?
C95 C34 C26 122.0(7) . . ?
C68 C35 H35 119.5 . . ?
C68 C35 C108 121.0(8) . . ?
C108 C35 H35 119.5 . . ?
C8 C36 C54 117.6(6) . . ?
C40 C36 C8 118.6(7) . . ?
C40 C36 C54 123.8(6) . . ?
C52 C37 H37 120.2 . . ?
C98 C37 H37 120.2 . . ?
C98 C37 C52 119.6(8) . . ?
N6 C38 C28 120.4(6) . . ?
N6 C38 C107 122.1(6) . . ?
C107 C38 C28 117.1(7) . . ?
C67 C39 H39 119.0 . . ?
C88 C39 H39 119.0 . . ?
C88 C39 C67 122.0(8) . . ?
N2 C40 C36 119.7(6) . . ?
N2 C40 C106 121.5(6) . . ?
C106 C40 C36 118.7(6) . . ?
C44 C42 H42 119.4 . . ?
C95 C42 H42 119.4 . . ?
C95 C42 C44 121.2(7) . . ?
C81 C43 H43 119.8 . . ?
C100 C43 H43 119.8 . . ?
C100 C43 C81 120.5(8) . . ?
C18 C44 C42 120.2(7) . . ?
C18 C44 H44 119.9 . . ?
C42 C44 H44 119.9 . . ?
C49 C47 H47 119.2 . . ?
C94 C47 H47 119.2 . . ?
C94 C47 C49 121.6(9) . . ?
C47 C49 H49 121.0 . . ?
C47 C49 C74 118.0(10) . . ?
C74 C49 H49 121.0 . . ?
C60 C51 H51 120.9 . . ?
C104 C51 H51 120.9 . . ?
C104 C51 C60 118.2(9) . . ?
C37 C52 N3 125.9(7) . . ?
C37 C52 C60 118.8(8) . . ?
C60 C52 N3 115.2(7) . . ?
C74 C53 P1 120.7(6) . . ?
C74 C53 C103 118.9(8) . . ?
C103 C53 P1 120.4(7) . . ?
N4 C54 S2 115.6(5) . . ?
N4 C54 C36 127.6(6) . . ?
C36 C54 S2 116.8(5) . . ?
C61 C55 H55 120.2 . . ?
C61 C55 C113 119.7(7) . . ?
C113 C55 H55 120.2 . . ?
C85 C57 N4 126.1(7) . . ?
C85 C57 C110 118.5(7) . . ?
C110 C57 N4 115.3(6) . . ?
N5 C58 C80 122.0(6) . . ?
N5 C58 C114 120.3(7) . . ?
C80 C58 C114 117.6(6) . . ?
C51 C60 S1 128.3(7) . . ?
C51 C60 C52 122.0(8) . . ?
C52 C60 S1 109.7(6) . . ?
C1 C61 H61 120.0 . . ?
C55 C61 C1 120.1(7) . . ?
C55 C61 H61 120.0 . . ?
C89 C62 H62 120.2 . . ?
C100 C62 H62 120.2 . . ?
C100 C62 C89 119.7(8) . . ?
N7 C64 S3 113.2(6) . . ?
N7 C64 C114 129.6(7) . . ?
C114 C64 S3 117.2(5) . . ?
C12 C66 S4 128.8(6) . . ?
C91 C66 S4 109.6(6) . . ?
C91 C66 C12 121.6(8) . . ?
C39 C67 P2 120.5(6) . . ?
C39 C67 C84 116.7(7) . . ?
C84 C67 P2 122.7(6) . . ?
C35 C68 H68 119.8 . . ?
C35 C68 C69 120.3(8) . . ?
C69 C68 H68 119.8 . . ?
C24 C69 C68 119.1(8) . . ?
C24 C69 H69 120.4 . . ?
C68 C69 H69 120.4 . . ?
C19 C70 C28 122.9(7) . . ?
C19 C70 H70 118.6 . . ?
C28 C70 H70 118.6 . . ?
C49 C74 H74 118.8 . . ?
C53 C74 C49 122.5(9) . . ?
C53 C74 H74 118.8 . . ?
C81 C75 H75 119.8 . . ?
C81 C75 C89 120.5(7) . . ?
C89 C75 H75 119.8 . . ?
C21 C77 H77 119.9 . . ?
C21 C77 C91 120.2(7) . . ?
C91 C77 H77 119.9 . . ?
C8 C78 H78 120.1 . . ?
C8 C78 C101 119.8(7) . . ?
C101 C78 H78 120.1 . . ?
C58 C80 H80 118.0 . . ?
C58 C80 C102 124.0(8) . . ?
C102 C80 H80 118.0 . . ?
C43 C81 P2 120.3(6) . . ?
C75 C81 P2 120.7(6) . . ?
C75 C81 C43 119.1(7) . . ?
N8 C83 S4 114.1(6) . . ?
N8 C83 C28 129.9(7) . . ?
C28 C83 S4 116.0(5) . . ?
C6 C84 C67 121.7(8) . . ?
C6 C84 H84 119.1 . . ?
C67 C84 H84 119.1 . . ?
C57 C85 H85 120.6 . . ?
C87 C85 C57 118.8(7) . . ?
C87 C85 H85 120.6 . . ?
C85 C87 H87 119.4 . . ?
C93 C87 C85 121.2(7) . . ?
C93 C87 H87 119.4 . . ?
C25 C88 H88 120.2 . . ?
C39 C88 C25 119.6(8) . . ?
C39 C88 H88 120.2 . . ?
C62 C89 C75 119.8(8) . . ?
C62 C89 H89 120.1 . . ?
C75 C89 H89 120.1 . . ?
C66 C91 N8 115.0(7) . . ?
C77 C91 N8 126.2(7) . . ?
C77 C91 C66 118.7(7) . . ?
C23 C92 H92 119.7 . . ?
C23 C92 C102 120.6(8) . . ?
C102 C92 H92 119.7 . . ?
C33 C93 C87 121.9(8) . . ?
C33 C93 H93 119.1 . . ?
C87 C93 H93 119.1 . . ?
C47 C94 H94 120.2 . . ?
C47 C94 C103 119.7(9) . . ?
C103 C94 H94 120.2 . . ?
C34 C95 H95 120.9 . . ?
C42 C95 C34 118.2(7) . . ?
C42 C95 H95 120.9 . . ?
C12 C96 C21 120.8(8) . . ?
C12 C96 H96 119.6 . . ?
C21 C96 H96 119.6 . . ?
C37 C98 H98 119.5 . . ?
C37 C98 C104 121.0(9) . . ?
C104 C98 H98 119.5 . . ?
C43 C100 C62 120.5(8) . . ?
C43 C100 H100 119.8 . . ?
C62 C100 H100 119.8 . . ?
C78 C101 H101 120.3 . . ?
C78 C101 C106 119.5(7) . . ?
C106 C101 H101 120.3 . . ?
C80 C102 C92 116.7(8) . . ?
C80 C102 H102 121.6 . . ?
C92 C102 H102 121.6 . . ?
C53 C103 H103 120.3 . . ?
C94 C103 C53 119.4(9) . . ?
C94 C103 H103 120.3 . . ?
C51 C104 C98 120.4(9) . . ?
C51 C104 H104 119.8 . . ?
C98 C104 H104 119.8 . . ?
C40 C106 H106 119.1 . . ?
C101 C106 C40 121.8(7) . . ?
C101 C106 H106 119.1 . . ?
C10 C107 C38 122.3(7) . . ?
C10 C107 H107 118.8 . . ?
C38 C107 H107 118.8 . . ?
C14 C108 H108 119.7 . . ?
C35 C108 C14 120.7(8) . . ?
C35 C108 H108 119.7 . . ?
C33 C110 S2 127.1(6) . . ?
C33 C110 C57 123.1(7) . . ?
C57 C110 S2 109.7(5) . . ?
C20 C113 H113 119.2 . . ?
C55 C113 C20 121.7(7) . . ?
C55 C113 H113 119.2 . . ?
C23 C114 C58 118.6(7) . . ?
C23 C114 C64 118.4(7) . . ?
C58 C114 C64 123.0(7) . . ?
C32 S5 C16 88.4(3) . . ?
C109 S6 C48 89.1(4) . . ?
N9 P3 N10 125.8(3) . . ?
N9 P3 C7 106.2(3) . . ?
N9 P3 C22 103.1(3) . . ?
N10 P3 C7 104.9(3) . . ?
N10 P3 C22 108.9(3) . . ?
C7 P3 C22 106.7(3) . . ?
C11 N9 P3 124.1(5) . . ?
C5 N10 P3 123.6(5) . . ?
C16 N11 C30 111.1(6) . . ?
C48 N12 C13 111.6(6) . . ?
C15 C2 H2 119.7 . . ?
C15 C2 C17 120.5(8) . . ?
C17 C2 H2 119.7 . . ?
N10 C5 C27 119.8(7) . . ?
N10 C5 C46 124.4(7) . . ?
C46 C5 C27 115.8(7) . . ?
C63 C7 P3 121.1(6) . . ?
C65 C7 P3 119.5(6) . . ?
C65 C7 C63 118.7(7) . . ?
C11 C9 C16 124.0(7) . . ?
C11 C9 C99 119.7(7) . . ?
C99 C9 C16 116.3(7) . . ?
N9 C11 C9 119.1(6) . . ?
N9 C11 C79 124.0(7) . . ?
C79 C11 C9 116.8(7) . . ?
N12 C13 C29 125.0(7) . . ?
N12 C13 C109 115.0(7) . . ?
C109 C13 C29 119.9(8) . . ?
C2 C15 H15 119.0 . . ?
C2 C15 C71 121.9(7) . . ?
C71 C15 H15 119.0 . . ?
N11 C16 S5 114.9(5) . . ?
N11 C16 C9 123.1(7) . . ?
C9 C16 S5 122.0(6) . . ?
C2 C17 H17 120.8 . . ?
C30 C17 C2 118.4(7) . . ?
C30 C17 H17 120.8 . . ?
C50 C22 P3 120.2(6) . . ?
C111 C22 P3 119.9(6) . . ?
C111 C22 C50 119.7(7) . . ?
C5 C27 C48 122.9(7) . . ?
C105 C27 C5 119.7(7) . . ?
C105 C27 C48 117.3(7) . . ?
C13 C29 H29 120.2 . . ?
C90 C29 C13 119.6(7) . . ?
C90 C29 H29 120.2 . . ?
N11 C30 C17 124.0(7) . . ?
C32 C30 N11 115.4(7) . . ?
C32 C30 C17 120.6(7) . . ?
C41 C31 H31 119.7 . . ?
C73 C31 H31 119.7 . . ?
C73 C31 C41 120.5(8) . . ?
C30 C32 S5 110.1(5) . . ?
C30 C32 C71 120.9(7) . . ?
C71 C32 S5 128.9(6) . . ?
C31 C41 H41 120.2 . . ?
C31 C41 C111 119.7(8) . . ?
C111 C41 H41 120.2 . . ?
C86 C45 H45 119.8 . . ?
C86 C45 C90 120.5(9) . . ?
C90 C45 H45 119.8 . . ?
C5 C46 H46 118.1 . . ?
C56 C46 C5 123.7(7) . . ?
C56 C46 H46 118.1 . . ?
N12 C48 S6 114.3(6) . . ?
N12 C48 C27 121.3(7) . . ?
C27 C48 S6 124.4(6) . . ?
C22 C50 H50 119.4 . . ?
C73 C50 C22 121.2(8) . . ?
C73 C50 H50 119.4 . . ?
C46 C56 H56 120.3 . . ?
C46 C56 C72 119.4(8) . . ?
C72 C56 H56 120.3 . . ?
C79 C59 H59 120.0 . . ?
C79 C59 C97 120.1(7) . . ?
C97 C59 H59 120.0 . . ?
C7 C63 H63 119.8 . . ?
C82 C63 C7 120.4(8) . . ?
C82 C63 H63 119.8 . . ?
C7 C65 H65 119.7 . . ?
C112 C65 C7 120.6(8) . . ?
C112 C65 H65 119.7 . . ?
C15 C71 C32 117.5(7) . . ?
C15 C71 H71 121.2 . . ?
C32 C71 H71 121.2 . . ?
C56 C72 H72 120.4 . . ?
C105 C72 C56 119.3(8) . . ?
C105 C72 H72 120.4 . . ?
C31 C73 C50 119.4(8) . . ?
C31 C73 H73 120.3 . . ?
C50 C73 H73 120.3 . . ?
C82 C76 H76 120.7 . . ?
C112 C76 H76 120.7 . . ?
C112 C76 C82 118.6(8) . . ?
C11 C79 H79 118.7 . . ?
C59 C79 C11 122.6(7) . . ?
C59 C79 H79 118.7 . . ?
C63 C82 H82 119.7 . . ?
C76 C82 C63 120.5(8) . . ?
C76 C82 H82 119.7 . . ?
C45 C86 H86 120.3 . . ?
C109 C86 C45 119.3(8) . . ?
C109 C86 H86 120.3 . . ?
C29 C90 C45 120.5(8) . . ?
C29 C90 H90 119.8 . . ?
C45 C90 H90 119.8 . . ?
C59 C97 H97 120.2 . . ?
C99 C97 C59 119.6(8) . . ?
C99 C97 H97 120.2 . . ?
C9 C99 H99 119.4 . . ?
C97 C99 C9 121.2(8) . . ?
C97 C99 H99 119.4 . . ?
C27 C105 H105 119.0 . . ?
C72 C105 C27 122.1(8) . . ?
C72 C105 H105 119.0 . . ?
C13 C109 S6 110.0(6) . . ?
C86 C109 S6 129.8(6) . . ?
C86 C109 C13 120.2(7) . . ?
C22 C111 C41 119.4(8) . . ?
C22 C111 H111 120.3 . . ?
C41 C111 H111 120.3 . . ?
C65 C112 H112 119.5 . . ?
C76 C112 C65 121.0(8) . . ?
C76 C112 H112 119.5 . . ?
C19S O15S C16S 114.5(13) . . ?
O15S C16S H16A 111.8 . . ?
O15S C16S H16B 111.8 . . ?
H16A C16S H16B 109.6 . . ?
C17S C16S O15S 99.6(13) . . ?
C17S C16S H16A 111.8 . . ?
C17S C16S H16B 111.8 . . ?
C16S C17S H17A 108.7 . . ?
C16S C17S H17B 108.7 . . ?
H17A C17S H17B 107.6 . . ?
C18S C17S C16S 114.4(14) . . ?
C18S C17S H17A 108.7 . . ?
C18S C17S H17B 108.7 . . ?
C17S C18S H18A 110.8 . . ?
C17S C18S H18B 110.8 . . ?
C17S C18S C19S 104.7(14) . . ?
H18A C18S H18B 108.9 . . ?
C19S C18S H18A 110.8 . . ?
C19S C18S H18B 110.8 . . ?
O15S C19S C18S 104.5(13) . . ?
O15S C19S H19A 110.8 . . ?
O15S C19S H19B 110.8 . . ?
C18S C19S H19A 110.8 . . ?
C18S C19S H19B 110.8 . . ?
H19A C19S H19B 108.9 . . ?
C6S C1S C2S 120.0 . . ?
C7S C1S C6S 130.7(9) . . ?
C7S C1S C2S 109.3(9) . . ?
C1S C6S H6S 120.0 . . ?
C5S C6S C1S 120.0 . . ?
C5S C6S H6S 120.0 . . ?
C6S C5S H5S 120.0 . . ?
C4S C5S C6S 120.0 . . ?
C4S C5S H5S 120.0 . . ?
C5S C4S H4S 120.0 . . ?
C5S C4S C3S 120.0 . . ?
C3S C4S H4S 120.0 . . ?
C4S C3S H3S 120.0 . . ?
C2S C3S C4S 120.0 . . ?
C2S C3S H3S 120.0 . . ?
C1S C2S H2S 120.0 . . ?
C3S C2S C1S 120.0 . . ?
C3S C2S H2S 120.0 . . ?
C1S C7S H7SA 109.5 . . ?
C1S C7S H7SB 109.5 . . ?
C1S C7S H7SC 109.5 . . ?
H7SA C7S H7SB 109.5 . . ?
H7SA C7S H7SC 109.5 . . ?
H7SB C7S H7SC 109.5 . . ?
C9S C8S C13S 117(2) . . ?
C9S C8S C14S 122(2) . . ?
C13S C8S C14S 121(2) . . ?
C8S C9S H9S 118.6 . . ?
C8S C9S C10S 123(2) . . ?
C10S C9S H9S 118.6 . . ?
C9S C10S H10S 120.3 . . ?
C9S C10S C11S 119(2) . . ?
C11S C10S H10S 120.3 . . ?
C10S C11S H11S 120.5 . . ?
C10S C11S C12S 119(2) . . ?
C12S C11S H11S 120.5 . . ?
C11S C12S H12S 120.0 . . ?
C11S C12S C13S 120(2) . . ?
C13S C12S H12S 120.0 . . ?
C8S C13S C12S 122(2) . . ?
C8S C13S H13S 119.2 . . ?
C12S C13S H13S 119.2 . . ?
C8S C14S H14A 109.5 . . ?
C8S C14S H14B 109.5 . . ?
C8S C14S H14C 109.5 . . ?
H14A C14S H14B 109.5 . . ?
H14A C14S H14C 109.5 . . ?
H14B C14S H14C 109.5 . . ?

loop_
_geom_bond_atom_site_label_1
_geom_bond_atom_site_label_2
_geom_bond_distance
_geom_bond_site_symmetry_2
_geom_bond_publ_flag
Y1 N1 2.452(6) . ?
Y1 N2 2.434(5) . ?
Y1 N3 2.608(6) . ?
Y1 N4 2.597(6) . ?
Y1 N5 2.440(6) . ?
Y1 N6 2.421(6) . ?
Y1 N7 2.584(6) . ?
Y1 N8 2.626(6) . ?
S1 C4 1.758(8) . ?
S1 C60 1.720(9) . ?
S2 C54 1.736(7) . ?
S2 C110 1.720(7) . ?
S3 C34 1.706(8) . ?
S3 C64 1.753(7) . ?
S4 C66 1.719(8) . ?
S4 C83 1.765(7) . ?
P1 N1 1.616(6) . ?
P1 N2 1.602(6) . ?
P1 C14 1.800(8) . ?
P1 C53 1.817(8) . ?
P2 N5 1.608(6) . ?
P2 N6 1.597(6) . ?
P2 C67 1.807(8) . ?
P2 C81 1.824(7) . ?
N1 C3 1.379(9) . ?
N2 C40 1.392(8) . ?
N3 C4 1.327(9) . ?
N3 C52 1.395(9) . ?
N4 C54 1.321(8) . ?
N4 C57 1.397(9) . ?
N5 C58 1.389(9) . ?
N6 C38 1.381(9) . ?
N7 C26 1.392(9) . ?
N7 C64 1.341(9) . ?
N8 C83 1.297(9) . ?
N8 C91 1.393(9) . ?
C1 H1 0.9500 . ?
C1 C3 1.383(10) . ?
C1 C61 1.380(10) . ?
C3 C20 1.423(10) . ?
C4 C20 1.441(11) . ?
C6 H6 0.9500 . ?
C6 C25 1.364(13) . ?
C6 C84 1.372(12) . ?
C8 H8 0.9500 . ?
C8 C36 1.405(10) . ?
C8 C78 1.373(10) . ?
C10 H10 0.9500 . ?
C10 C19 1.392(11) . ?
C10 C107 1.368(10) . ?
C12 H12 0.9500 . ?
C12 C66 1.395(11) . ?
C12 C96 1.370(12) . ?
C14 C24 1.410(11) . ?
C14 C108 1.402(10) . ?
C18 H18 0.9500 . ?
C18 C26 1.388(10) . ?
C18 C44 1.384(10) . ?
C19 H19 0.9500 . ?
C19 C70 1.376(11) . ?
C20 C113 1.401(10) . ?
C21 H21 0.9500 . ?
C21 C77 1.379(11) . ?
C21 C96 1.394(12) . ?
C23 H23 0.9500 . ?
C23 C92 1.355(12) . ?
C23 C114 1.397(11) . ?
C24 H24 0.9500 . ?
C24 C69 1.380(10) . ?
C25 H25 0.9500 . ?
C25 C88 1.397(12) . ?
C26 C34 1.411(10) . ?
C28 C38 1.413(9) . ?
C28 C70 1.393(10) . ?
C28 C83 1.473(10) . ?
C33 H33 0.9500 . ?
C33 C93 1.376(11) . ?
C33 C110 1.394(11) . ?
C34 C95 1.390(11) . ?
C35 H35 0.9500 . ?
C35 C68 1.362(12) . ?
C35 C108 1.378(11) . ?
C36 C40 1.396(10) . ?
C36 C54 1.491(10) . ?
C37 H37 0.9500 . ?
C37 C52 1.393(11) . ?
C37 C98 1.365(11) . ?
C38 C107 1.401(10) . ?
C39 H39 0.9500 . ?
C39 C67 1.388(10) . ?
C39 C88 1.384(11) . ?
C40 C106 1.394(10) . ?
C42 H42 0.9500 . ?
C42 C44 1.398(10) . ?
C42 C95 1.367(11) . ?
C43 H43 0.9500 . ?
C43 C81 1.386(10) . ?
C43 C100 1.375(11) . ?
C44 H44 0.9500 . ?
C47 H47 0.9500 . ?
C47 C49 1.386(14) . ?
C47 C94 1.382(14) . ?
C49 H49 0.9500 . ?
C49 C74 1.389(12) . ?
C51 H51 0.9500 . ?
C51 C60 1.384(12) . ?
C51 C104 1.378(13) . ?
C52 C60 1.394(11) . ?
C53 C74 1.379(11) . ?
C53 C103 1.407(11) . ?
C55 H55 0.9500 . ?
C55 C61 1.364(11) . ?
C55 C113 1.377(11) . ?
C57 C85 1.394(10) . ?
C57 C110 1.396(10) . ?
C58 C80 1.389(11) . ?
C58 C114 1.407(10) . ?
C61 H61 0.9500 . ?
C62 H62 0.9500 . ?
C62 C89 1.383(12) . ?
C62 C100 1.377(12) . ?
C64 C114 1.440(11) . ?
C66 C91 1.393(10) . ?
C67 C84 1.396(11) . ?
C68 H68 0.9500 . ?
C68 C69 1.393(11) . ?
C69 H69 0.9500 . ?
C70 H70 0.9500 . ?
C74 H74 0.9500 . ?
C75 H75 0.9500 . ?
C75 C81 1.381(10) . ?
C75 C89 1.389(11) . ?
C77 H77 0.9500 . ?
C77 C91 1.385(11) . ?
C78 H78 0.9500 . ?
C78 C101 1.379(11) . ?
C80 H80 0.9500 . ?
C80 C102 1.390(11) . ?
C84 H84 0.9500 . ?
C85 H85 0.9500 . ?
C85 C87 1.383(10) . ?
C87 H87 0.9500 . ?
C87 C93 1.380(11) . ?
C88 H88 0.9500 . ?
C89 H89 0.9500 . ?
C92 H92 0.9500 . ?
C92 C102 1.402(12) . ?
C93 H93 0.9500 . ?
C94 H94 0.9500 . ?
C94 C103 1.407(12) . ?
C95 H95 0.9500 . ?
C96 H96 0.9500 . ?
C98 H98 0.9500 . ?
C98 C104 1.398(13) . ?
C100 H100 0.9500 . ?
C101 H101 0.9500 . ?
C101 C106 1.381(10) . ?
C102 H102 0.9500 . ?
C103 H103 0.9500 . ?
C104 H104 0.9500 . ?
C106 H106 0.9500 . ?
C107 H107 0.9500 . ?
C108 H108 0.9500 . ?
C113 H113 0.9500 . ?
S5 C16 1.776(7) . ?
S5 C32 1.744(7) . ?
S6 C48 1.756(8) . ?
S6 C109 1.742(8) . ?
P3 N9 1.589(6) . ?
P3 N10 1.610(6) . ?
P3 C7 1.806(8) . ?
P3 C22 1.826(7) . ?
N9 C11 1.379(9) . ?
N10 C5 1.377(9) . ?
N11 C16 1.304(9) . ?
N11 C30 1.392(9) . ?
N12 C13 1.374(10) . ?
N12 C48 1.330(9) . ?
C2 H2 0.9500 . ?
C2 C15 1.372(11) . ?
C2 C17 1.395(11) . ?
C5 C27 1.421(10) . ?
C5 C46 1.405(11) . ?
C7 C63 1.390(11) . ?
C7 C65 1.382(10) . ?
C9 C11 1.417(10) . ?
C9 C16 1.451(10) . ?
C9 C99 1.420(10) . ?
C11 C79 1.410(10) . ?
C13 C29 1.397(11) . ?
C13 C109 1.396(11) . ?
C15 H15 0.9500 . ?
C15 C71 1.387(11) . ?
C17 H17 0.9500 . ?
C17 C30 1.393(11) . ?
C22 C50 1.381(11) . ?
C22 C111 1.369(11) . ?
C27 C48 1.449(11) . ?
C27 C105 1.404(10) . ?
C29 H29 0.9500 . ?
C29 C90 1.370(11) . ?
C30 C32 1.383(10) . ?
C31 H31 0.9500 . ?
C31 C41 1.379(12) . ?
C31 C73 1.369(11) . ?
C32 C71 1.403(10) . ?
C41 H41 0.9500 . ?
C41 C111 1.407(11) . ?
C45 H45 0.9500 . ?
C45 C86 1.386(12) . ?
C45 C90 1.393(12) . ?
C46 H46 0.9500 . ?
C46 C56 1.367(10) . ?
C50 H50 0.9500 . ?
C50 C73 1.373(11) . ?
C56 H56 0.9500 . ?
C56 C72 1.393(11) . ?
C59 H59 0.9500 . ?
C59 C79 1.379(10) . ?
C59 C97 1.386(11) . ?
C63 H63 0.9500 . ?
C63 C82 1.389(11) . ?
C65 H65 0.9500 . ?
C65 C112 1.381(11) . ?
C71 H71 0.9500 . ?
C72 H72 0.9500 . ?
C72 C105 1.358(11) . ?
C73 H73 0.9500 . ?
C76 H76 0.9500 . ?
C76 C82 1.387(12) . ?
C76 C112 1.380(12) . ?
C79 H79 0.9500 . ?
C82 H82 0.9500 . ?
C86 H86 0.9500 . ?
C86 C109 1.385(11) . ?
C90 H90 0.9500 . ?
C97 H97 0.9500 . ?
C97 C99 1.377(11) . ?
C99 H99 0.9500 . ?
C105 H105 0.9500 . ?
C111 H111 0.9500 . ?
C112 H112 0.9500 . ?
O15S C16S 1.526(16) . ?
O15S C19S 1.507(16) . ?
C16S H16A 0.9900 . ?
C16S H16B 0.9900 . ?
C16S C17S 1.511(17) . ?
C17S H17A 0.9900 . ?
C17S H17B 0.9900 . ?
C17S C18S 1.506(17) . ?
C18S H18A 0.9900 . ?
C18S H18B 0.9900 . ?
C18S C19S 1.536(17) . ?
C19S H19A 0.9900 . ?
C19S H19B 0.9900 . ?
C1S C6S 1.3900 . ?
C1S C2S 1.3900 . ?
C1S C7S 1.387(13) . ?
C6S H6S 0.9500 . ?
C6S C5S 1.3900 . ?
C5S H5S 0.9500 . ?
C5S C4S 1.3900 . ?
C4S H4S 0.9500 . ?
C4S C3S 1.3900 . ?
C3S H3S 0.9500 . ?
C3S C2S 1.3900 . ?
C2S H2S 0.9500 . ?
C7S H7SA 0.9800 . ?
C7S H7SB 0.9800 . ?
C7S H7SC 0.9800 . ?
C8S C9S 1.370(10) . ?
C8S C13S 1.372(10) . ?
C8S C14S 1.492(17) . ?
C9S H9S 0.9500 . ?
C9S C10S 1.375(10) . ?
C10S H10S 0.9500 . ?
C10S C11S 1.375(10) . ?
C11S H11S 0.9500 . ?
C11S C12S 1.376(10) . ?
C12S H12S 0.9500 . ?
C12S C13S 1.383(10) . ?
C13S H13S 0.9500 . ?
C14S H14A 0.9800 . ?
C14S H14B 0.9800 . ?
C14S H14C 0.9800 . ?
